data_2220232
loop_
_publ_author_name
'Kia, Reza'
'Fun, Hoong-Kun'
'Kargar, Hadi'

_publ_section_title
;
 A second monoclinic polymorph of
 4,4'-[butane-1,4-diylbis(nitrilomethylidyne)]dibenzonitrile
;
_journal_coeditor_code HK2569
_journal_issue 12
_journal_name_full 'Acta Crystallographica Section E'
_journal_page_first o2388
_journal_paper_doi 10.1107/S1600536808037537
_journal_volume 64
_journal_year 2008
_chemical_formula_iupac 'C20 H18 N4'
_chemical_formula_moiety 'C20 H18 N4'
_chemical_formula_sum 'C20 H18 N4'
_chemical_formula_weight 314.38
_chemical_name_systematic
;
4,4'-[butane-1,4-diylbis(nitrilomethylidyne)]dibenzonitrile
;
_space_group_IT_number 14
_symmetry_cell_setting monoclinic
_symmetry_space_group_name_Hall '-P 2yn'
_symmetry_space_group_name_H-M 'P 1 21/n 1'
_atom_sites_solution_hydrogens geom
_atom_sites_solution_primary direct
_atom_sites_solution_secondary difmap
_audit_creation_method SHELXL-97
_cell_angle_alpha 90.00
_cell_angle_beta 97.3100(10)
_cell_angle_gamma 90.00
_cell_formula_units_Z 2
_cell_length_a 4.99580(10)
_cell_length_b 14.8164(2)
_cell_length_c 11.6633(2)
_cell_measurement_reflns_used 6822
_cell_measurement_temperature 100.00(10)
_cell_measurement_theta_max 39.93
_cell_measurement_theta_min 2.23
_cell_volume 856.30(3)
_computing_cell_refinement 'SAINT (Bruker, 2005)'
_computing_data_collection 'APEX2 (Bruker, 2005)'
_computing_data_reduction 'SAINT (Bruker, 2005)'
_computing_molecular_graphics 'SHELXTL (Sheldrick, 2008)'
_computing_publication_material
;
SHELXTL (Sheldrick, 2008) and PLATON (Spek, 2003)
;
_computing_structure_refinement 'SHELXTL (Sheldrick, 2008)'
_computing_structure_solution 'SHELXTL (Sheldrick, 2008)'
_diffrn_ambient_temperature 100.00(10)
_diffrn_measured_fraction_theta_full 0.990
_diffrn_measured_fraction_theta_max 0.990
_diffrn_measurement_device_type
;
Bruker SMART APEXII CCD area-detector
;
_diffrn_measurement_method '\f and \w'
_diffrn_radiation_monochromator graphite
_diffrn_radiation_source 'fine-focus sealed tube'
_diffrn_radiation_type MoK\a
_diffrn_radiation_wavelength 0.71073
_diffrn_reflns_av_R_equivalents 0.0263
_diffrn_reflns_av_sigmaI/netI 0.0230
_diffrn_reflns_limit_h_max 8
_diffrn_reflns_limit_h_min -8
_diffrn_reflns_limit_k_max 25
_diffrn_reflns_limit_k_min -24
_diffrn_reflns_limit_l_max 18
_diffrn_reflns_limit_l_min -19
_diffrn_reflns_number 18411
_diffrn_reflns_theta_full 37.50
_diffrn_reflns_theta_max 37.50
_diffrn_reflns_theta_min 2.75
_diffrn_standards_number 0
_exptl_absorpt_coefficient_mu 0.075
_exptl_absorpt_correction_T_max 0.9793
_exptl_absorpt_correction_T_min 0.8909
_exptl_absorpt_correction_type multi-scan
_exptl_absorpt_process_details '(SADABS; Bruker, 2005)'
_exptl_crystal_colour yellow
_exptl_crystal_density_diffrn 1.219
_exptl_crystal_density_method 'not measured'
_exptl_crystal_description block
_exptl_crystal_F_000 332
_exptl_crystal_size_max 0.39
_exptl_crystal_size_mid 0.29
_exptl_crystal_size_min 0.28
_refine_diff_density_max 0.554
_refine_diff_density_min -0.258
_refine_ls_extinction_method none
_refine_ls_goodness_of_fit_ref 1.041
_refine_ls_hydrogen_treatment constr
_refine_ls_matrix_type full
_refine_ls_number_parameters 109
_refine_ls_number_reflns 4473
_refine_ls_number_restraints 0
_refine_ls_restrained_S_all 1.041
_refine_ls_R_factor_all 0.0546
_refine_ls_R_factor_gt 0.0440
_refine_ls_shift/su_max 0.000
_refine_ls_shift/su_mean 0.000
_refine_ls_structure_factor_coef Fsqd
_refine_ls_weighting_details 'calc w=1/[\s^2^(Fo^2^)+(0.0727P)^2^+0.1307P] where P=(Fo^2^+2Fc^2^)/3'
_refine_ls_weighting_scheme calc
_refine_ls_wR_factor_gt 0.1256
_refine_ls_wR_factor_ref 0.1347
_reflns_number_gt 3659
_reflns_number_total 4473
_reflns_threshold_expression I>2\s(I)
_cod_data_source_file hk2569.cif
_cod_data_source_block I
_cod_original_sg_symbol_H-M 'P 21/n'
_cod_database_code 2220232
_cod_database_fobs_code 2220232

loop_
_symmetry_equiv_pos_as_xyz
'x, y, z'
'-x+1/2, y+1/2, -z+1/2'
'-x, -y, -z'
'x-1/2, -y-1/2, z-1/2'

loop_
_atom_site_type_symbol
_atom_site_label
_atom_site_fract_x
_atom_site_fract_y
_atom_site_fract_z
_atom_site_U_iso_or_equiv
_atom_site_adp_type
_atom_site_calc_flag
_atom_site_refinement_flags
_atom_site_occupancy
N N1 0.01080(11) 0.32548(4) 0.04403(5) 0.01925(11) Uani d . 1
N N2 1.09394(17) -0.03532(5) 0.17351(7) 0.03381(17) Uani d . 1
C C1 0.40142(14) 0.18220(4) 0.04338(6) 0.01953(12) Uani d . 1
H H1A 0.3066 0.1973 -0.0279 0.023 Uiso calc R 1
C C2 0.59829(14) 0.11593(5) 0.04968(6) 0.02080(12) Uani d . 1
H H2A 0.6360 0.0866 -0.0169 0.025 Uiso calc R 1
C C3 0.74003(13) 0.09356(4) 0.15748(6) 0.01898(11) Uani d . 1
C C4 0.68642(13) 0.13779(5) 0.25771(6) 0.02032(12) Uani d . 1
H H4A 0.7827 0.1231 0.3288 0.024 Uiso calc R 1
C C5 0.48772(13) 0.20402(4) 0.25021(5) 0.01888(11) Uani d . 1
H H5A 0.4503 0.2335 0.3168 0.023 Uiso calc R 1
C C6 0.34401(12) 0.22663(4) 0.14350(5) 0.01610(11) Uani d . 1
C C7 0.13465(12) 0.29707(4) 0.13917(5) 0.01716(11) Uani d . 1
H H7A 0.0919 0.3215 0.2080 0.021 Uiso calc R 1
C C8 -0.19246(13) 0.39541(4) 0.05029(6) 0.02132(12) Uani d . 1
H H8A -0.1937 0.4135 0.1301 0.026 Uiso calc R 1
H H8B -0.3694 0.3715 0.0221 0.026 Uiso calc R 1
C C9 -0.13397(12) 0.47738(4) -0.02174(6) 0.01933(12) Uani d . 1
H H9A -0.1314 0.4587 -0.1013 0.023 Uiso calc R 1
H H9B -0.2785 0.5209 -0.0204 0.023 Uiso calc R 1
C C10 0.93805(15) 0.02262(5) 0.16554(6) 0.02439(14) Uani d . 1

loop_
_atom_site_aniso_label
_atom_site_aniso_U_11
_atom_site_aniso_U_22
_atom_site_aniso_U_33
_atom_site_aniso_U_12
_atom_site_aniso_U_13
_atom_site_aniso_U_23
N1 0.0200(2) 0.0161(2) 0.0217(2) 0.00380(17) 0.00313(18) 0.00211(17)
N2 0.0380(4) 0.0346(4) 0.0290(3) 0.0179(3) 0.0052(3) 0.0058(3)
C1 0.0237(3) 0.0179(2) 0.0164(2) 0.0047(2) 0.00064(19) 0.00065(19)
C2 0.0249(3) 0.0188(3) 0.0187(3) 0.0055(2) 0.0026(2) 0.0003(2)
C3 0.0188(2) 0.0166(2) 0.0215(3) 0.00276(18) 0.00223(19) 0.00326(19)
C4 0.0197(2) 0.0220(3) 0.0185(3) 0.0020(2) -0.00060(19) 0.0026(2)
C5 0.0199(2) 0.0200(3) 0.0163(2) 0.00113(19) 0.00059(18) -0.00036(19)
C6 0.0173(2) 0.0140(2) 0.0168(2) 0.00002(17) 0.00157(17) 0.00093(17)
C7 0.0183(2) 0.0148(2) 0.0187(2) 0.00041(17) 0.00331(18) -0.00005(18)
C8 0.0179(2) 0.0180(2) 0.0289(3) 0.00373(19) 0.0065(2) 0.0041(2)
C9 0.0152(2) 0.0177(2) 0.0252(3) 0.00334(17) 0.00291(19) 0.0039(2)
C10 0.0252(3) 0.0242(3) 0.0238(3) 0.0065(2) 0.0032(2) 0.0043(2)

loop_
_atom_type_symbol
_atom_type_description
_atom_type_scat_dispersion_real
_atom_type_scat_dispersion_imag
_atom_type_scat_source
C C 0.0033 0.0016 'International Tables Vol C Tables 4.2.6.8 and 6.1.1.4'
H H 0.0000 0.0000 'International Tables Vol C Tables 4.2.6.8 and 6.1.1.4'
N N 0.0061 0.0033 'International Tables Vol C Tables 4.2.6.8 and 6.1.1.4'

loop_
_geom_angle_atom_site_label_1
_geom_angle_atom_site_label_2
_geom_angle_atom_site_label_3
_geom_angle_site_symmetry_1
_geom_angle
C7 N1 C8 . 117.13(6)
C2 C1 C6 . 120.53(6)
C2 C1 H1A . 119.7
C6 C1 H1A . 119.7
C1 C2 C3 . 119.30(6)
C1 C2 H2A . 120.3
C3 C2 H2A . 120.3
C4 C3 C2 . 120.75(6)
C4 C3 C10 . 119.48(6)
C2 C3 C10 . 119.75(6)
C5 C4 C3 . 119.36(6)
C5 C4 H4A . 120.3
C3 C4 H4A . 120.3
C4 C5 C6 . 120.49(6)
C4 C5 H5A . 119.8
C6 C5 H5A . 119.8
C5 C6 C1 . 119.57(6)
C5 C6 C7 . 118.86(5)
C1 C6 C7 . 121.58(5)
N1 C7 C6 . 121.92(6)
N1 C7 H7A . 119.0
C6 C7 H7A . 119.0
N1 C8 C9 . 110.76(5)
N1 C8 H8A . 109.5
C9 C8 H8A . 109.5
N1 C8 H8B . 109.5
C9 C8 H8B . 109.5
H8A C8 H8B . 108.1
C9 C9 C8 3_565 112.85(7)
C9 C9 H9A 3_565 109.0
C8 C9 H9A . 109.0
C9 C9 H9B 3_565 109.0
C8 C9 H9B . 109.0
H9A C9 H9B . 107.8
N2 C10 C3 . 178.58(8)

loop_
_geom_bond_atom_site_label_1
_geom_bond_atom_site_label_2
_geom_bond_site_symmetry_2
_geom_bond_distance
N1 C7 . 1.2714(8)
N1 C8 . 1.4590(8)
N2 C10 . 1.1548(9)
C1 C2 . 1.3851(9)
C1 C6 . 1.4015(9)
C1 H1A . 0.9300
C2 C3 . 1.4019(9)
C2 H2A . 0.9300
C3 C4 . 1.3955(10)
C3 C10 . 1.4382(9)
C4 C5 . 1.3906(9)
C4 H4A . 0.9300
C5 C6 . 1.3962(9)
C5 H5A . 0.9300
C6 C7 . 1.4740(8)
C7 H7A . 0.9300
C8 C9 . 1.5260(9)
C8 H8A . 0.9700
C8 H8B . 0.9700
C9 C9 3_565 1.5249(13)
C9 H9A . 0.9700
C9 H9B . 0.9700

loop_
_geom_hbond_atom_site_label_D
_geom_hbond_atom_site_label_H
_geom_hbond_atom_site_label_A
_geom_hbond_site_symmetry_A
_geom_hbond_distance_DH
_geom_hbond_distance_HA
_geom_hbond_distance_DA
_geom_hbond_angle_DHA
_geom_hbond_publ_flag
C2 H2A N2 3_755 0.93 2.52 3.4037(11) 158 y

loop_
_geom_torsion_atom_site_label_1
_geom_torsion_atom_site_label_2
_geom_torsion_atom_site_label_3
_geom_torsion_atom_site_label_4
_geom_torsion_site_symmetry_4
_geom_torsion
C6 C1 C2 C3 . 0.04(10)
C1 C2 C3 C4 . -0.57(10)
C1 C2 C3 C10 . 177.78(6)
C2 C3 C4 C5 . 0.76(10)
C10 C3 C4 C5 . -177.60(6)
C3 C4 C5 C6 . -0.41(10)
C4 C5 C6 C1 . -0.12(10)
C4 C5 C6 C7 . 179.90(6)
C2 C1 C6 C5 . 0.30(10)
C2 C1 C6 C7 . -179.71(6)
C8 N1 C7 C6 . -179.98(5)
C5 C6 C7 N1 . 174.67(6)
C1 C6 C7 N1 . -5.31(10)
C7 N1 C8 C9 . 124.91(7)
N1 C8 C9 C9 3_565 -62.65(9)
